data_7712824
loop_
_publ_author_name
'Tatarin, Sergei V.'
'Smirnov, Daniil E.'
'Taydakov, Ilya V.'
'Metlin, Mikhail T.'
'Emets, Victor'
'Bezzubov, Stanislav'

_publ_section_title
;
 Tailoring the \p-system of benzimidazole ligands towards stable
 light-harvesting cyclometalated iridium(III) complexes
;
_journal_name_full 'Dalton Transactions'
_journal_paper_doi 10.1039/D3DT00200D
_journal_year 2023
_chemical_formula_moiety 'C108 H68 Cl2 Ir2 N8, 0.71(C H2 Cl2)'
_chemical_formula_sum 'C109.42 H70.84 Cl4.84 Ir2 N8'
_chemical_formula_weight 2053.59
_space_group_crystal_system orthorhombic
_space_group_IT_number 70
_space_group_name_Hall '-F 2uv 2vw'
_space_group_name_H-M_alt 'F d d d :2'
_atom_sites_solution_hydrogens geom
_audit_creation_date 2022-01-19
_audit_creation_method
;
Olex2 1.3
(compiled Nov 21 2019 18:26:39 for OlexSys, GUI svn.r6003)
;
_audit_update_record
;
2022-01-19 deposited with the CCDC.	2023-04-19 downloaded from the CCDC.
;
_cell_angle_alpha 90
_cell_angle_beta 90
_cell_angle_gamma 90
_cell_formula_units_Z 8
_cell_length_a 16.251(3)
_cell_length_b 35.942(6)
_cell_length_c 37.688(6)
_cell_measurement_reflns_used 9898
_cell_measurement_temperature 300.0
_cell_measurement_theta_max 25.27
_cell_measurement_theta_min 2.66
_cell_volume 22013(7)
_computing_cell_refinement 'APEX3 v.2017.3_0 (Bruker AXS, 2017)'
_computing_data_collection 'APEX3 v.2017.3_0 (Bruker AXS, 2017)'
_computing_data_reduction 'SAINT v8.38A (Bruker AXS, 2016)'
_computing_molecular_graphics 'Olex2 1.3 (Dolomanov et al., 2009)'
_computing_publication_material 'Olex2 1.3 (Dolomanov et al., 2009)'
_computing_structure_refinement 'SHELXL 2018/3 (Sheldrick, 2015)'
_computing_structure_solution 'SHELXT 2014/5 (Sheldrick, 2014)'
_diffrn_ambient_temperature 300.0
_diffrn_detector 'Bruker PHOTON II'
_diffrn_detector_area_resol_mean 10.4
_diffrn_detector_type 'CMOS sensor'
_diffrn_measured_fraction_theta_full 0.999
_diffrn_measured_fraction_theta_max 0.999
_diffrn_measurement_device '3-circle diffractometer'
_diffrn_measurement_device_type 'Bruker D8 Venture'
_diffrn_measurement_method \w-scan
_diffrn_radiation_monochromator 'focusing mirrors'
_diffrn_radiation_probe x-ray
_diffrn_radiation_type MoK\a
_diffrn_radiation_wavelength 0.71073
_diffrn_reflns_av_R_equivalents 0.0875
_diffrn_reflns_av_unetI/netI 0.0324
_diffrn_reflns_Laue_measured_fraction_full 0.999
_diffrn_reflns_Laue_measured_fraction_max 0.999
_diffrn_reflns_limit_h_max 19
_diffrn_reflns_limit_h_min -19
_diffrn_reflns_limit_k_max 42
_diffrn_reflns_limit_k_min -42
_diffrn_reflns_limit_l_max 44
_diffrn_reflns_limit_l_min -44
_diffrn_reflns_number 79219
_diffrn_reflns_point_group_measured_fraction_full 0.999
_diffrn_reflns_point_group_measured_fraction_max 0.999
_diffrn_reflns_theta_full 25.049
_diffrn_reflns_theta_max 25.049
_diffrn_reflns_theta_min 2.126
_diffrn_source 'microfocus sealed X-ray tube'
_diffrn_source_current 1.4
_diffrn_source_power 0.07
_diffrn_source_type 'Incoatec I\mS microsource'
_diffrn_source_voltage 50.0
_diffrn_standards_number 0
_exptl_absorpt_coefficient_mu 2.578
_exptl_absorpt_correction_T_max 0.8253
_exptl_absorpt_correction_T_min 0.7182
_exptl_absorpt_correction_type multi-scan
_exptl_absorpt_process_details
;
SADABS-2016/2 (Bruker,2016/2) was used for absorption correction.
wR2(int) was 0.1206 before and 0.0710 after correction.
The Ratio of minimum to maximum transmission is 0.8702.
The \l/2 correction factor is Not present.
;
_exptl_crystal_colour orange
_exptl_crystal_colour_primary orange
_exptl_crystal_density_diffrn 1.239
_exptl_crystal_description prism
_exptl_crystal_F_000 8157
_exptl_crystal_preparation Luminescent
_exptl_crystal_recrystallization_method 'Re-crystallisation from solvent: CH2Cl2, toluene'
_exptl_crystal_size_max 0.04
_exptl_crystal_size_mid 0.04
_exptl_crystal_size_min 0.03
_refine_diff_density_max 0.579
_refine_diff_density_min -0.622
_refine_diff_density_rms 0.095
_refine_ls_extinction_method none
_refine_ls_goodness_of_fit_ref 1.071
_refine_ls_hydrogen_treatment constr
_refine_ls_matrix_type full
_refine_ls_number_parameters 250
_refine_ls_number_reflns 4887
_refine_ls_number_restraints 2
_refine_ls_restrained_S_all 1.072
_refine_ls_R_factor_all 0.0546
_refine_ls_R_factor_gt 0.0427
_refine_ls_shift/su_max 0.001
_refine_ls_shift/su_mean 0.000
_refine_ls_structure_factor_coef Fsqd
_refine_ls_weighting_details 'w=1/[\s^2^(Fo^2^)+(0.0524P)^2^+173.9784P] where P=(Fo^2^+2Fc^2^)/3'
_refine_ls_weighting_scheme calc
_refine_ls_wR_factor_gt 0.1021
_refine_ls_wR_factor_ref 0.1072
_reflns_Friedel_coverage 0.000
_reflns_number_gt 3983
_reflns_number_total 4887
_reflns_threshold_expression 'I > 2\s(I)'
_cod_data_source_file d3dt00200d2.cif
_cod_data_source_block st322
_cod_depositor_comments
;
The following automatic conversions were performed:

data item '_diffrn_radiation_probe' value 'X-ray' was changed to
'x-ray' in accordance with the
/home/data/users/saulius/crontab/automatic-downloads/rss-feeds/RSC/lib/dictionaries/cif_core.dic
dictionary named 'cif_core.dic' version 2.4.2 last updated on
2011-04-26.

Automatic conversion script
Id: cif_fix_values 8170 2020-07-09 18:12:32Z antanas 
;
_cod_original_cell_volume 22013(6)
_cod_original_sg_symbol_H-M 'F d d d'
_cod_database_code 7712824
_shelx_shelxl_version_number 2018/3
_shelx_space_group_comment
;
The symmetry employed for this shelxl refinement is uniquely defined
by the following loop, which should always be used as a source of
symmetry information in preference to the above space-group names.
They are only intended as comments.
;
_shelx_estimated_absorpt_t_max 0.927
_shelx_estimated_absorpt_t_min 0.904
_computing.bruker_data_scaling 'SADABS V2012/1 (Bruker AXS Inc.)'

_olex2_refinement_description
;
1. Fixed Uiso
 At 1.2 times of:
  All C(H) groups, All C(H,H) groups
2. Restrained distances
 Cl1-C2
 1.72 with sigma of 0.02
 N004-C0 \\sim N004-C8
 with sigma of 0.02
3. Uiso/Uaniso restraints and constraints
Uanis(C0) = Uanis(C7) = Uanis(C6) = Uanis(C5) = Uanis(C4) = Uanis(C9) =
Uanis(C3) = Uanis(C8) = Uanis(C13) = Uanis(C12) = Uanis(C11) = Uanis(C10)
4. Others
 Fixed Sof: C0(0.5) C7(0.5) H7(0.5) C6(0.5) H6(0.5) C5(0.5) H5(0.5) C4(0.5)
 H4(0.5) C9(0.5) H9(0.5) C3(0.5) H3(0.5) C8(0.5) C13(0.5) H13(0.5) C12(0.5)
 H12(0.5) C11(0.5) H11(0.5) C10(0.5) H10(0.5) Cl1(0.71) C2(0.355) H2A(0.355)
 H2B(0.355)
5.a Secondary CH2 refined with riding coordinates:
 C2(H2A,H2B)
5.b Aromatic/amide H refined with riding coordinates:
 C7(H7), C6(H6), C5(H5), C4(H4), C9(H9), C006(H006), C00D(H00D), C00E(H00E),
 C00F(H00F), C00I(H00I), C00L(H00L), C3(H3), C13(H13), C12(H12), C11(H11),
 C10(H10), C00O(H00O), C00S(H00S), C00T(H00T), C00U(H00U), C00V(H00V), C1(H1)
5.c Fitted hexagon refined as free rotating group:
 C0(C7,C6,C5,C4,C9), C3(C8,C13,C12,C11,C10)
;
_smtbx_masks_void_probe_radius 1.2
_smtbx_masks_void_truncation_radius 1.2
_olex2_submission_special_instructions 'No special instructions were received'

loop_
_space_group_symop_operation_xyz
'x, y, z'
'-x+3/4, -y+3/4, z'
'-x+3/4, y, -z+3/4'
'x, -y+3/4, -z+3/4'
'x, y+1/2, z+1/2'
'-x+3/4, -y+5/4, z+1/2'
'-x+3/4, y+1/2, -z+5/4'
'x, -y+5/4, -z+5/4'
'x+1/2, y, z+1/2'
'-x+5/4, -y+3/4, z+1/2'
'-x+5/4, y, -z+5/4'
'x+1/2, -y+3/4, -z+5/4'
'x+1/2, y+1/2, z'
'-x+5/4, -y+5/4, z'
'-x+5/4, y+1/2, -z+3/4'
'x+1/2, -y+5/4, -z+3/4'
'-x, -y, -z'
'x-3/4, y-3/4, -z'
'x-3/4, -y, z-3/4'
'-x, y-3/4, z-3/4'
'-x, -y+1/2, -z+1/2'
'x-3/4, y-1/4, -z+1/2'
'x-3/4, -y+1/2, z-1/4'
'-x, y-1/4, z-1/4'
'-x+1/2, -y, -z+1/2'
'x-1/4, y-3/4, -z+1/2'
'x-1/4, -y, z-1/4'
'-x+1/2, y-3/4, z-1/4'
'-x+1/2, -y+1/2, -z'
'x-1/4, y-1/4, -z'
'x-1/4, -y+1/2, z-3/4'
'-x+1/2, y-1/4, z-3/4'

loop_
_atom_site_label
_atom_site_type_symbol
_atom_site_fract_x
_atom_site_fract_y
_atom_site_fract_z
_atom_site_U_iso_or_equiv
_atom_site_adp_type
_atom_site_occupancy
_atom_site_site_symmetry_order
_atom_site_calc_flag
_atom_site_refinement_flags_posn
_atom_site_refinement_flags_adp
_atom_site_refinement_flags_occupancy
_atom_site_disorder_assembly
_atom_site_disorder_group
Ir01 Ir 0.125000 0.625000 0.67558(2) 0.03538(11) Uani 1 2 d S T P . .
Cl00 Cl 0.125000 0.57981(5) 0.625000 0.0398(4) Uani 1 2 d S T P . .
N003 N 0.2504(3) 0.62549(13) 0.67569(11) 0.0443(11) Uani 1 1 d . . . . .
N004 N 0.3754(3) 0.64897(14) 0.68116(14) 0.0545(13) Uani 1 1 d D . . . .
C0 C 0.4437(9) 0.6705(7) 0.6933(5) 0.0782(15) Uani 0.5 1 d DG . P A 2
C7 C 0.4544(7) 0.6814(6) 0.7284(5) 0.0782(15) Uani 0.5 1 d G . P A 2
H7 H 0.414098 0.676106 0.745175 0.094 Uiso 0.5 1 calc R U P A 2
C6 C 0.5253(7) 0.7003(4) 0.7384(3) 0.0782(15) Uani 0.5 1 d G . P A 2
H6 H 0.532481 0.707622 0.761919 0.094 Uiso 0.5 1 calc R U P A 2
C5 C 0.5856(6) 0.7083(4) 0.7134(3) 0.0782(15) Uani 0.5 1 d G . P A 2
H5 H 0.633039 0.720931 0.720108 0.094 Uiso 0.5 1 calc R U P A 2
C4 C 0.5749(8) 0.6974(5) 0.6783(3) 0.0782(15) Uani 0.5 1 d G . P A 2
H4 H 0.615214 0.702724 0.661552 0.094 Uiso 0.5 1 calc R U P A 2
C9 C 0.5040(11) 0.6785(6) 0.6683(4) 0.0782(15) Uani 0.5 1 d G . P A 2
H9 H 0.496831 0.671209 0.644808 0.094 Uiso 0.5 1 calc R U P A 2
C006 C 0.4413(4) 0.5503(2) 0.6690(2) 0.074(2) Uani 1 1 d . . . . .
H006 H 0.485638 0.534003 0.668186 0.089 Uiso 1 1 calc R U . . .
C007 C 0.3077(4) 0.59638(16) 0.67098(15) 0.0460(14) Uani 1 1 d . . . . .
C008 C 0.2590(4) 0.69293(17) 0.69023(16) 0.0504(15) Uani 1 1 d . . . . .
C009 C 0.1261(4) 0.66515(17) 0.71235(14) 0.0502(14) Uani 1 1 d . . . . .
C00A C 0.2793(5) 0.7602(2) 0.6962(2) 0.072(2) Uani 1 1 d . . . . .
C00C C 0.3853(4) 0.61094(18) 0.67527(17) 0.0525(15) Uani 1 1 d . . . . .
C00D C 0.4556(4) 0.5879(2) 0.6743(2) 0.0651(19) Uani 1 1 d . . . . .
H00D H 0.508402 0.597400 0.677081 0.078 Uiso 1 1 calc R U . . .
C00E C 0.3624(4) 0.53658(19) 0.66502(19) 0.0625(18) Uani 1 1 d . . . . .
H00E H 0.355549 0.511208 0.661176 0.075 Uiso 1 1 calc R U . . .
C00F C 0.3032(4) 0.72404(17) 0.68199(19) 0.0588(17) Uani 1 1 d . . . . .
H00F H 0.348904 0.722164 0.667229 0.071 Uiso 1 1 calc R U . . .
C00G C 0.2919(3) 0.65660(17) 0.68135(15) 0.0445(14) Uani 1 1 d . . . . .
C00H C 0.1664(5) 0.72942(18) 0.72854(18) 0.0624(18) Uani 1 1 d . . . . .
C00I C 0.2939(4) 0.55876(16) 0.66645(17) 0.0526(15) Uani 1 1 d . . . . .
H00I H 0.241033 0.549034 0.664491 0.063 Uiso 1 1 calc R U . . .
C00J C 0.1835(4) 0.69538(17) 0.71015(15) 0.0479(15) Uani 1 1 d . . . . .
C00K C 0.2153(5) 0.76252(19) 0.7205(2) 0.070(2) Uani 1 1 d . . . . .
C00L C 0.1012(5) 0.7299(2) 0.7527(2) 0.080(2) Uani 1 1 d . . . . .
H00L H 0.089967 0.751680 0.765139 0.096 Uiso 1 1 calc R U . . .
C3 C 0.5085(11) 0.6817(6) 0.6769(3) 0.0782(15) Uani 0.5 1 d G . P A 1
H3 H 0.511736 0.675995 0.652835 0.094 Uiso 0.5 1 calc R U P A 1
C8 C 0.4401(10) 0.6707(7) 0.6964(5) 0.0782(15) Uani 0.5 1 d DG . P A 1
C13 C 0.4352(7) 0.6792(6) 0.7323(5) 0.0782(15) Uani 0.5 1 d G . P A 1
H13 H 0.389416 0.671839 0.745412 0.094 Uiso 0.5 1 calc R U P A 1
C12 C 0.4986(7) 0.6986(5) 0.7487(3) 0.0782(15) Uani 0.5 1 d G . P A 1
H12 H 0.495363 0.704233 0.772761 0.094 Uiso 0.5 1 calc R U P A 1
C11 C 0.5670(6) 0.7095(4) 0.7292(3) 0.0782(15) Uani 0.5 1 d G . P A 1
H11 H 0.609498 0.722508 0.740148 0.094 Uiso 0.5 1 calc R U P A 1
C10 C 0.5719(7) 0.7011(4) 0.6933(3) 0.0782(15) Uani 0.5 1 d G . P A 1
H10 H 0.617686 0.708389 0.680186 0.094 Uiso 0.5 1 calc R U P A 1
C00O C 0.0665(4) 0.6679(2) 0.73846(16) 0.0582(17) Uani 1 1 d . . . . .
H00O H 0.033168 0.647384 0.742635 0.070 Uiso 1 1 calc R U . . .
C00S C 0.3254(6) 0.7917(2) 0.6861(3) 0.100(3) Uani 1 1 d . . . . .
H00S H 0.368686 0.789652 0.670013 0.120 Uiso 1 1 calc R U . . .
C00T C 0.0538(6) 0.6994(2) 0.7586(2) 0.083(2) Uani 1 1 d . . . . .
H00T H 0.013239 0.699748 0.776042 0.100 Uiso 1 1 calc R U . . .
C00U C 0.1994(7) 0.7978(2) 0.7346(3) 0.110(3) Uani 1 1 d . . . . .
H00U H 0.156615 0.800550 0.750815 0.132 Uiso 1 1 calc R U . . .
C00V C 0.3048(9) 0.8255(3) 0.7004(4) 0.121(4) Uani 1 1 d . . . . .
H00V H 0.332249 0.846852 0.693051 0.145 Uiso 1 1 calc R U . . .
C1 C 0.2445(9) 0.8281(3) 0.7254(4) 0.128(5) Uani 1 1 d . . . . .
H1 H 0.234144 0.850826 0.736199 0.154 Uiso 1 1 calc R U . . .
Cl1 Cl 0.1947(4) 0.45767(17) 0.64774(14) 0.166(2) Uani 0.71 1 d D . P . .
C2 C 0.125000 0.4812(5) 0.625000 0.107(7) Uani 0.71 2 d DS T P . .
H2A H 0.153973 0.497267 0.608493 0.129 Uiso 0.355 1 calc R U P . .
H2B H 0.096025 0.497264 0.641509 0.129 Uiso 0.355 1 calc R U P . .

loop_
_atom_site_aniso_label
_atom_site_aniso_U_11
_atom_site_aniso_U_22
_atom_site_aniso_U_33
_atom_site_aniso_U_23
_atom_site_aniso_U_13
_atom_site_aniso_U_12
Ir01 0.02961(17) 0.03978(17) 0.03675(17) 0.000 0.000 0.00491(13)
Cl00 0.0400(10) 0.0377(9) 0.0416(9) 0.000 -0.0041(9) 0.000
N003 0.038(3) 0.046(3) 0.049(3) -0.003(2) -0.004(2) 0.008(2)
N004 0.035(3) 0.056(3) 0.072(3) -0.009(3) -0.016(3) 0.007(2)
C0 0.047(2) 0.102(3) 0.085(4) -0.020(3) -0.011(3) -0.018(2)
C7 0.047(2) 0.102(3) 0.085(4) -0.020(3) -0.011(3) -0.018(2)
C6 0.047(2) 0.102(3) 0.085(4) -0.020(3) -0.011(3) -0.018(2)
C5 0.047(2) 0.102(3) 0.085(4) -0.020(3) -0.011(3) -0.018(2)
C4 0.047(2) 0.102(3) 0.085(4) -0.020(3) -0.011(3) -0.018(2)
C9 0.047(2) 0.102(3) 0.085(4) -0.020(3) -0.011(3) -0.018(2)
C006 0.038(4) 0.070(5) 0.115(7) -0.002(4) -0.004(4) 0.025(3)
C007 0.043(3) 0.044(3) 0.051(3) -0.003(3) -0.003(3) 0.004(3)
C008 0.045(4) 0.055(4) 0.051(3) -0.009(3) -0.014(3) 0.006(3)
C009 0.050(3) 0.061(4) 0.040(3) -0.004(3) -0.008(3) 0.018(3)
C00A 0.078(5) 0.058(4) 0.079(5) -0.008(4) -0.034(4) -0.014(4)
C00C 0.036(3) 0.056(3) 0.066(4) -0.010(3) -0.003(3) 0.005(3)
C00D 0.028(3) 0.079(5) 0.088(5) 0.000(4) -0.013(3) 0.009(3)
C00E 0.050(4) 0.055(4) 0.082(5) -0.002(3) 0.000(3) 0.013(3)
C00F 0.050(4) 0.050(4) 0.076(5) -0.005(3) -0.020(3) -0.002(3)
C00G 0.035(3) 0.056(4) 0.042(3) -0.010(3) -0.005(2) 0.007(3)
C00H 0.073(5) 0.055(4) 0.059(4) -0.017(3) -0.013(4) 0.013(4)
C00I 0.043(4) 0.047(3) 0.068(4) 0.002(3) -0.008(3) 0.008(3)
C00J 0.044(3) 0.057(4) 0.043(3) -0.012(3) -0.014(3) 0.013(3)
C00K 0.079(5) 0.056(4) 0.074(5) -0.021(4) -0.026(4) 0.008(4)
C00L 0.078(6) 0.087(6) 0.074(5) -0.040(5) -0.001(4) 0.027(5)
C3 0.047(2) 0.102(3) 0.085(4) -0.020(3) -0.011(3) -0.018(2)
C8 0.047(2) 0.102(3) 0.085(4) -0.020(3) -0.011(3) -0.018(2)
C13 0.047(2) 0.102(3) 0.085(4) -0.020(3) -0.011(3) -0.018(2)
C12 0.047(2) 0.102(3) 0.085(4) -0.020(3) -0.011(3) -0.018(2)
C11 0.047(2) 0.102(3) 0.085(4) -0.020(3) -0.011(3) -0.018(2)
C10 0.047(2) 0.102(3) 0.085(4) -0.020(3) -0.011(3) -0.018(2)
C00O 0.051(4) 0.075(4) 0.049(4) -0.009(3) 0.001(3) 0.012(3)
C00S 0.102(7) 0.061(5) 0.136(8) -0.009(5) -0.035(6) -0.022(5)
C00T 0.089(6) 0.091(6) 0.070(5) -0.029(5) 0.017(4) 0.015(5)
C00U 0.131(9) 0.068(6) 0.130(8) -0.039(6) -0.034(7) 0.014(6)
C00V 0.152(12) 0.055(6) 0.155(11) -0.019(6) -0.040(9) -0.007(6)
C1 0.162(12) 0.048(5) 0.175(12) -0.042(7) -0.039(10) 0.003(7)
Cl1 0.170(5) 0.203(5) 0.125(4) 0.029(4) -0.030(3) 0.004(4)
C2 0.111(16) 0.111(15) 0.100(14) 0.000 0.051(13) 0.000

loop_
_atom_type_symbol
_atom_type_description
_atom_type_scat_dispersion_real
_atom_type_scat_dispersion_imag
_atom_type_scat_source
C C 0.0033 0.0016 'International Tables Vol C Tables 4.2.6.8 and 6.1.1.4'
H H 0.0000 0.0000 'International Tables Vol C Tables 4.2.6.8 and 6.1.1.4'
Cl Cl 0.1484 0.1585 'International Tables Vol C Tables 4.2.6.8 and 6.1.1.4'
Ir Ir -1.4442 7.9887 'International Tables Vol C Tables 4.2.6.8 and 6.1.1.4'
N N 0.0061 0.0033 'International Tables Vol C Tables 4.2.6.8 and 6.1.1.4'

loop_
_geom_angle_atom_site_label_1
_geom_angle_atom_site_label_2
_geom_angle_atom_site_label_3
_geom_angle
_geom_angle_site_symmetry_1
_geom_angle_site_symmetry_3
_geom_angle_publ_flag
Cl00 Ir01 Cl00 80.87(6) 14_455 . ?
N003 Ir01 Cl00 90.41(13) . . ?
N003 Ir01 Cl00 89.77(13) 14_455 . ?
N003 Ir01 Cl00 89.76(13) . 14_455 ?
N003 Ir01 Cl00 90.41(13) 14_455 14_455 ?
N003 Ir01 N003 179.8(2) . 14_455 ?
C009 Ir01 Cl00 93.41(18) 14_455 . ?
C009 Ir01 Cl00 174.26(17) 14_455 14_455 ?
C009 Ir01 Cl00 174.26(17) . . ?
C009 Ir01 Cl00 93.41(17) . 14_455 ?
C009 Ir01 N003 89.0(2) . . ?
C009 Ir01 N003 90.8(2) 14_455 . ?
C009 Ir01 N003 89.1(2) 14_455 14_455 ?
C009 Ir01 N003 90.8(2) . 14_455 ?
C009 Ir01 C009 92.3(3) . 14_455 ?
Ir01 Cl00 Ir01 99.13(6) . 11_455 ?
C007 N003 Ir01 130.8(4) . . ?
C00G N003 Ir01 121.2(4) . . ?
C00G N003 C007 108.1(5) . . ?
C00C N004 C0 119.6(12) . . ?
C00C N004 C8 121.0(12) . . ?
C00G N004 C0 130.7(11) . . ?
C00G N004 C00C 107.9(5) . . ?
C00G N004 C8 127.6(11) . . ?
C7 C0 N004 123.7(12) . . ?
C7 C0 C9 120.0 . . ?
C9 C0 N004 116.2(12) . . ?
C0 C7 H7 120.0 . . ?
C6 C7 C0 120.0 . . ?
C6 C7 H7 120.0 . . ?
C7 C6 H6 120.0 . . ?
C5 C6 C7 120.0 . . ?
C5 C6 H6 120.0 . . ?
C6 C5 H5 120.0 . . ?
C6 C5 C4 120.0 . . ?
C4 C5 H5 120.0 . . ?
C5 C4 H4 120.0 . . ?
C9 C4 C5 120.0 . . ?
C9 C4 H4 120.0 . . ?
C0 C9 H9 120.0 . . ?
C4 C9 C0 120.0 . . ?
C4 C9 H9 120.0 . . ?
C00D C006 H006 119.3 . . ?
C00E C006 H006 119.3 . . ?
C00E C006 C00D 121.3(6) . . ?
C00C C007 N003 107.9(5) . . ?
C00C C007 C00I 122.5(6) . . ?
C00I C007 N003 129.3(6) . . ?
C00F C008 C00G 119.3(6) . . ?
C00F C008 C00J 121.1(6) . . ?
C00J C008 C00G 119.3(6) . . ?
C00J C009 Ir01 120.8(4) . . ?
C00O C009 Ir01 122.6(5) . . ?
C00O C009 C00J 116.2(6) . . ?
C00K C00A C00F 119.8(7) . . ?
C00K C00A C00S 121.9(8) . . ?
C00S C00A C00F 118.3(8) . . ?
N004 C00C C00D 132.3(6) . . ?
C007 C00C N004 106.6(5) . . ?
C007 C00C C00D 121.1(6) . . ?
C006 C00D C00C 116.1(6) . . ?
C006 C00D H00D 121.9 . . ?
C00C C00D H00D 121.9 . . ?
C006 C00E H00E 118.6 . . ?
C00I C00E C006 122.8(7) . . ?
C00I C00E H00E 118.6 . . ?
C008 C00F C00A 120.3(7) . . ?
C008 C00F H00F 119.8 . . ?
C00A C00F H00F 119.8 . . ?
N003 C00G N004 109.4(5) . . ?
N003 C00G C008 127.6(5) . . ?
N004 C00G C008 122.8(5) . . ?
C00J C00H C00K 119.2(7) . . ?
C00L C00H C00J 118.2(7) . . ?
C00L C00H C00K 122.5(7) . . ?
C007 C00I H00I 121.9 . . ?
C00E C00I C007 116.2(6) . . ?
C00E C00I H00I 121.9 . . ?
C009 C00J C008 122.5(5) . . ?
C00H C00J C008 118.0(6) . . ?
C00H C00J C009 119.5(6) . . ?
C00A C00K C00H 119.7(6) . . ?
C00A C00K C00U 116.5(9) . . ?
C00U C00K C00H 123.8(9) . . ?
C00H C00L H00L 119.1 . . ?
C00T C00L C00H 121.8(7) . . ?
C00T C00L H00L 119.1 . . ?
C8 C3 H3 120.0 . . ?
C8 C3 C10 120.0 . . ?
C10 C3 H3 120.0 . . ?
C3 C8 N004 121.9(12) . . ?
C13 C8 N004 118.0(12) . . ?
C13 C8 C3 120.0 . . ?
C8 C13 H13 120.0 . . ?
C8 C13 C12 120.0 . . ?
C12 C13 H13 120.0 . . ?
C13 C12 H12 120.0 . . ?
C11 C12 C13 120.0 . . ?
C11 C12 H12 120.0 . . ?
C12 C11 H11 120.0 . . ?
C10 C11 C12 120.0 . . ?
C10 C11 H11 120.0 . . ?
C3 C10 H10 120.0 . . ?
C11 C10 C3 120.0 . . ?
C11 C10 H10 120.0 . . ?
C009 C00O H00O 118.1 . . ?
C00T C00O C009 123.8(7) . . ?
C00T C00O H00O 118.1 . . ?
C00A C00S H00S 120.8 . . ?
C00V C00S C00A 118.3(11) . . ?
C00V C00S H00S 120.8 . . ?
C00L C00T C00O 119.1(7) . . ?
C00L C00T H00T 120.4 . . ?
C00O C00T H00T 120.4 . . ?
C00K C00U H00U 119.1 . . ?
C1 C00U C00K 121.8(11) . . ?
C1 C00U H00U 119.1 . . ?
C00S C00V H00V 119.7 . . ?
C1 C00V C00S 120.6(11) . . ?
C1 C00V H00V 119.7 . . ?
C00U C1 C00V 120.8(10) . . ?
C00U C1 H1 119.6 . . ?
C00V C1 H1 119.6 . . ?
Cl1 C2 Cl1 118.4(12) . 11_455 ?
Cl1 C2 H2A 107.7 11_455 . ?
Cl1 C2 H2A 107.7 . . ?
Cl1 C2 H2B 107.7 . . ?
Cl1 C2 H2B 107.7 11_455 . ?
H2A C2 H2B 107.1 . . ?

loop_
_geom_bond_atom_site_label_1
_geom_bond_atom_site_label_2
_geom_bond_distance
_geom_bond_site_symmetry_2
_geom_bond_publ_flag
Ir01 Cl00 2.5044(12) . ?
Ir01 Cl00 2.5044(12) 14_455 ?
Ir01 N003 2.039(5) . ?
Ir01 N003 2.039(5) 14_455 ?
Ir01 C009 2.001(6) 14_455 ?
Ir01 C009 2.001(6) . ?
N003 C007 1.412(7) . ?
N003 C00G 1.323(7) . ?
N004 C0 1.429(8) . ?
N004 C00C 1.394(8) . ?
N004 C00G 1.384(7) . ?
N004 C8 1.430(8) . ?
C0 C7 1.3900 . ?
C0 C9 1.3900 . ?
C7 H7 0.9300 . ?
C7 C6 1.3900 . ?
C6 H6 0.9300 . ?
C6 C5 1.3900 . ?
C5 H5 0.9300 . ?
C5 C4 1.3900 . ?
C4 H4 0.9300 . ?
C4 C9 1.3900 . ?
C9 H9 0.9300 . ?
C006 H006 0.9300 . ?
C006 C00D 1.385(10) . ?
C006 C00E 1.382(10) . ?
C007 C00C 1.374(8) . ?
C007 C00I 1.381(8) . ?
C008 C00F 1.365(9) . ?
C008 C00G 1.451(8) . ?
C008 C00J 1.440(9) . ?
C009 C00J 1.435(9) . ?
C009 C00O 1.384(8) . ?
C00A C00F 1.458(10) . ?
C00A C00K 1.386(11) . ?
C00A C00S 1.413(11) . ?
C00C C00D 1.411(9) . ?
C00D H00D 0.9300 . ?
C00E H00E 0.9300 . ?
C00E C00I 1.371(8) . ?
C00F H00F 0.9300 . ?
C00H C00J 1.433(8) . ?
C00H C00K 1.463(10) . ?
C00H C00L 1.399(11) . ?
C00I H00I 0.9300 . ?
C00K C00U 1.399(10) . ?
C00L H00L 0.9300 . ?
C00L C00T 1.358(11) . ?
C3 H3 0.9300 . ?
C3 C8 1.3900 . ?
C3 C10 1.3900 . ?
C8 C13 1.3900 . ?
C13 H13 0.9300 . ?
C13 C12 1.3900 . ?
C12 H12 0.9300 . ?
C12 C11 1.3900 . ?
C11 H11 0.9300 . ?
C11 C10 1.3900 . ?
C10 H10 0.9300 . ?
C00O H00O 0.9300 . ?
C00O C00T 1.378(9) . ?
C00S H00S 0.9300 . ?
C00S C00V 1.371(13) . ?
C00T H00T 0.9300 . ?
C00U H00U 0.9300 . ?
C00U C1 1.359(15) . ?
C00V H00V 0.9300 . ?
C00V C1 1.361(16) . ?
C1 H1 0.9300 . ?
Cl1 C2 1.653(10) . ?
C2 H2A 0.9700 . ?
C2 H2B 0.9700 . ?

loop_
_geom_torsion_atom_site_label_1
_geom_torsion_atom_site_label_2
_geom_torsion_atom_site_label_3
_geom_torsion_atom_site_label_4
_geom_torsion
_geom_torsion_site_symmetry_1
_geom_torsion_site_symmetry_2
_geom_torsion_site_symmetry_3
_geom_torsion_site_symmetry_4
_geom_torsion_publ_flag
Ir01 N003 C007 C00C -176.9(4) . . . . ?
Ir01 N003 C007 C00I -3.2(9) . . . . ?
Ir01 N003 C00G N004 178.1(4) . . . . ?
Ir01 N003 C00G C008 4.2(8) . . . . ?
Ir01 C009 C00J C008 -21.7(8) . . . . ?
Ir01 C009 C00J C00H 158.7(5) . . . . ?
Ir01 C009 C00O C00T -163.9(6) . . . . ?
N003 C007 C00C N004 -2.3(7) . . . . ?
N003 C007 C00C C00D 175.9(6) . . . . ?
N003 C007 C00I C00E -175.5(6) . . . . ?
N004 C0 C7 C6 176(2) . . . . ?
N004 C0 C9 C4 -176.1(19) . . . . ?
N004 C00C C00D C006 177.4(7) . . . . ?
N004 C8 C13 C12 177(2) . . . . ?
C0 N004 C00C C007 168.0(11) . . . . ?
C0 N004 C00C C00D -10.0(14) . . . . ?
C0 N004 C00G N003 -164.6(13) . . . . ?
C0 N004 C00G C008 9.6(15) . . . . ?
C0 C7 C6 C5 0.0 . . . . ?
C7 C0 C9 C4 0.0 . . . . ?
C7 C6 C5 C4 0.0 . . . . ?
C6 C5 C4 C9 0.0 . . . . ?
C5 C4 C9 C0 0.0 . . . . ?
C9 C0 C7 C6 0.0 . . . . ?
C006 C00E C00I C007 2.2(11) . . . . ?
C007 N003 C00G N004 -1.0(6) . . . . ?
C007 N003 C00G C008 -174.9(6) . . . . ?
C007 C00C C00D C006 -0.3(10) . . . . ?
C009 C00O C00T C00L 0.7(12) . . . . ?
C00A C00K C00U C1 -0.5(14) . . . . ?
C00A C00S C00V C1 3.7(17) . . . . ?
C00C N004 C0 C7 -101.1(13) . . . . ?
C00C N004 C0 C9 74.8(13) . . . . ?
C00C N004 C00G N003 -0.4(7) . . . . ?
C00C N004 C00G C008 173.8(6) . . . . ?
C00C N004 C8 C3 76.4(15) . . . . ?
C00C N004 C8 C13 -100.2(12) . . . . ?
C00C C007 C00I C00E -2.5(10) . . . . ?
C00D C006 C00E C00I -0.9(13) . . . . ?
C00E C006 C00D C00C -0.1(12) . . . . ?
C00F C008 C00G N003 -154.8(6) . . . . ?
C00F C008 C00G N004 32.1(9) . . . . ?
C00F C008 C00J C009 165.3(6) . . . . ?
C00F C008 C00J C00H -15.1(9) . . . . ?
C00F C00A C00K C00H -6.8(10) . . . . ?
C00F C00A C00K C00U 176.1(7) . . . . ?
C00F C00A C00S C00V -177.7(8) . . . . ?
C00G N003 C007 C00C 2.1(6) . . . . ?
C00G N003 C007 C00I 175.8(6) . . . . ?
C00G N004 C0 C7 61.5(19) . . . . ?
C00G N004 C0 C9 -122.5(11) . . . . ?
C00G N004 C00C C007 1.7(7) . . . . ?
C00G N004 C00C C00D -176.2(7) . . . . ?
C00G N004 C8 C3 -127.3(11) . . . . ?
C00G N004 C8 C13 56.1(17) . . . . ?
C00G C008 C00F C00A -168.7(6) . . . . ?
C00G C008 C00J C009 -19.9(8) . . . . ?
C00G C008 C00J C00H 159.6(6) . . . . ?
C00H C00K C00U C1 -177.5(9) . . . . ?
C00H C00L C00T C00O -4.6(13) . . . . ?
C00I C007 C00C N004 -176.5(6) . . . . ?
C00I C007 C00C C00D 1.7(10) . . . . ?
C00J C008 C00F C00A 6.1(9) . . . . ?
C00J C008 C00G N003 30.3(9) . . . . ?
C00J C008 C00G N004 -142.8(6) . . . . ?
C00J C009 C00O C00T 8.5(10) . . . . ?
C00J C00H C00K C00A -2.4(10) . . . . ?
C00J C00H C00K C00U 174.4(7) . . . . ?
C00J C00H C00L C00T -1.0(12) . . . . ?
C00K C00A C00F C008 5.1(10) . . . . ?
C00K C00A C00S C00V -0.9(13) . . . . ?
C00K C00H C00J C008 13.2(9) . . . . ?
C00K C00H C00J C009 -167.3(6) . . . . ?
C00K C00H C00L C00T 176.6(8) . . . . ?
C00K C00U C1 C00V 3.4(18) . . . . ?
C00L C00H C00J C008 -169.1(6) . . . . ?
C00L C00H C00J C009 10.5(9) . . . . ?
C00L C00H C00K C00A 179.9(7) . . . . ?
C00L C00H C00K C00U -3.2(12) . . . . ?
C3 C8 C13 C12 0.0 . . . . ?
C8 N004 C00C C007 162.1(11) . . . . ?
C8 N004 C00C C00D -15.8(15) . . . . ?
C8 N004 C00G N003 -159.2(12) . . . . ?
C8 N004 C00G C008 15.0(15) . . . . ?
C8 C3 C10 C11 0.0 . . . . ?
C8 C13 C12 C11 0.0 . . . . ?
C13 C12 C11 C10 0.0 . . . . ?
C12 C11 C10 C3 0.0 . . . . ?
C10 C3 C8 N004 -177(2) . . . . ?
C10 C3 C8 C13 0.0 . . . . ?
C00O C009 C00J C008 165.7(6) . . . . ?
C00O C009 C00J C00H -13.8(8) . . . . ?
C00S C00A C00F C008 -178.0(7) . . . . ?
C00S C00A C00K C00H 176.5(7) . . . . ?
C00S C00A C00K C00U -0.7(11) . . . . ?
C00S C00V C1 C00U -5(2) . . . . ?

loop_
_smtbx_masks_void_nr
_smtbx_masks_void_average_x
_smtbx_masks_void_average_y
_smtbx_masks_void_average_z
_smtbx_masks_void_volume
_smtbx_masks_void_count_electrons
_smtbx_masks_void_content
1 -0.514 0.125 0.375 795.7 197.8 '4 toluene'
2 -0.682 -0.125 0.625 795.7 168.8 '4 toluene'
3 -0.737 0.125 0.875 795.7 197.8 '4 toluene'
4 0.433 0.375 0.625 795.7 168.8 '4 toluene'
5 -0.353 0.375 0.125 795.7 168.8 '4 toluene'
6 0.166 0.625 0.875 795.7 197.8 '4 toluene'
7 -0.737 0.625 0.375 795.7 197.8 '4 toluene'
8 0.433 0.875 0.125 795.7 168.8 '4 toluene'
9 0.125 0.125 0.625 62.9 27.6 ?
10 0.125 0.625 0.125 62.9 27.6 ?
11 0.375 0.375 0.375 62.9 27.6 ?
12 0.375 0.875 0.875 62.9 27.6 ?
13 0.625 0.125 0.125 62.9 27.6 ?
14 0.625 0.625 0.625 62.9 27.6 ?
15 0.875 0.375 0.875 62.9 27.6 ?
16 0.875 0.875 0.375 62.9 27.6 ?
